data_7113888
loop_
_publ_author_name
'Denis, Jean-Marc'
'Forintos, Henrietta'
'Szelke, Helga'
'Toupet, Loic'
'Pham, Thi-Nh\`an'
'Madec, Pierre-Jean'
'Gaumont, Annie-Claude'

_publ_section_title
;
 B(C6F5)3-catalyzed formation of B--P bonds by dehydrocoupling of
 phosphine--boranes
;
_journal_coden_ASTM CHCOFS
_journal_issue 1
_journal_name_full
;
 Chemical Communications (Cambridge, United Kingdom)
;
_journal_page_first 54
_journal_page_last 55
_journal_paper_doi 10.1039/b206559b
_journal_year 2003
_chemical_formula_sum 'C20 H10 B2 F15 P S'
_chemical_formula_weight 619.93
_space_group_IT_number 2
_symmetry_cell_setting triclinic
_symmetry_space_group_name_Hall '-P 1'
_symmetry_space_group_name_H-M 'P -1'
_atom_sites_solution_hydrogens geom
_atom_sites_solution_primary direct
_atom_sites_solution_secondary difmap
_audit_creation_method SHELXL-97
_cell_angle_alpha 64.353(2)
_cell_angle_beta 86.081(2)
_cell_angle_gamma 84.137(3)
_cell_formula_units_Z 2
_cell_length_a 9.6926(4)
_cell_length_b 10.6562(5)
_cell_length_c 12.3789(7)
_cell_measurement_temperature 110(1)
_cell_volume 1146.16(10)
_computing_structure_refinement 'SHELXL-97 (Sheldrick, 1997)'
_computing_structure_solution 'SHELXS-97 (Sheldrick, 1990)'
_diffrn_ambient_temperature 293(2)
_diffrn_measured_fraction_theta_full 0.989
_diffrn_measured_fraction_theta_max 0.989
_diffrn_radiation_monochromator graphite
_diffrn_radiation_source 'fine-focus sealed tube'
_diffrn_radiation_type MoK\a
_diffrn_radiation_wavelength 0.71069
_diffrn_reflns_av_R_equivalents 0.0000
_diffrn_reflns_av_sigmaI/netI 0.0654
_diffrn_reflns_limit_h_max 12
_diffrn_reflns_limit_h_min 0
_diffrn_reflns_limit_k_max 13
_diffrn_reflns_limit_k_min -13
_diffrn_reflns_limit_l_max 16
_diffrn_reflns_limit_l_min -15
_diffrn_reflns_number 5270
_diffrn_reflns_theta_full 27.61
_diffrn_reflns_theta_max 27.61
_diffrn_reflns_theta_min 1.83
_exptl_absorpt_coefficient_mu 0.343
_exptl_crystal_colour colourless
_exptl_crystal_density_diffrn 1.796
_exptl_crystal_density_method 'not measured'
_exptl_crystal_description plate
_exptl_crystal_F_000 612
_exptl_crystal_size_max 0.12
_exptl_crystal_size_mid 0.10
_exptl_crystal_size_min 0.03
_refine_diff_density_max 0.328
_refine_diff_density_min -0.463
_refine_diff_density_rms 0.076
_refine_ls_extinction_coef 0.012(2)
_refine_ls_extinction_expression Fc^*^=kFc[1+0.001xFc^2^\l^3^/sin(2\q)]^-1/4^
_refine_ls_extinction_method SHELXL
_refine_ls_goodness_of_fit_ref 1.029
_refine_ls_hydrogen_treatment mixed
_refine_ls_matrix_type full
_refine_ls_number_parameters 365
_refine_ls_number_reflns 5270
_refine_ls_number_restraints 0
_refine_ls_restrained_S_all 1.029
_refine_ls_R_factor_all 0.0718
_refine_ls_R_factor_gt 0.0478
_refine_ls_shift/su_max 0.002
_refine_ls_shift/su_mean 0.000
_refine_ls_structure_factor_coef Fsqd
_refine_ls_weighting_details 'calc w=1/[\s^2^(Fo^2^)+(0.0572P)^2^+0.6570P] where P=(Fo^2^+2Fc^2^)/3'
_refine_ls_weighting_scheme calc
_refine_ls_wR_factor_gt 0.1156
_refine_ls_wR_factor_ref 0.1320
_reflns_number_gt 3970
_reflns_number_total 5270
_reflns_threshold_expression >2sigma(I)
_cod_duplicate_entry 7103616
_cod_data_source_file b206559b.txt
_cod_data_source_block jmd2110
_cod_depositor_comments
;
The following automatic conversions were performed:

'_symmetry_cell_setting' value 'Triclinic' changed to 'triclinic'
according to
/usr/data/users/saulius/automatic-downloads/retrospective/RSC/lib/dictionaries/cif_core.dic
dictionary named 'cif_core.dic' version 2.4.2 from 2011-04-26.

Automatic conversion script
Id: cif_fix_values 2281 2013-09-26 08:29:07Z andrius 
;
_cod_original_sg_symbol_H-M P-1
_cod_database_code 7113888

loop_
_symmetry_equiv_pos_as_xyz
'x, y, z'
'-x, -y, -z'

loop_
_atom_site_label
_atom_site_type_symbol
_atom_site_fract_x
_atom_site_fract_y
_atom_site_fract_z
_atom_site_U_iso_or_equiv
_atom_site_adp_type
_atom_site_occupancy
_atom_site_symmetry_multiplicity
_atom_site_calc_flag
_atom_site_refinement_flags
S1 S 0.84408(6) 0.20509(7) 0.93170(6) 0.02780(17) Uani 1 1 d .
P1 P 0.65299(6) 0.28528(7) 0.71184(6) 0.02479(17) Uani 1 1 d .
H1 H 0.575(3) 0.400(3) 0.673(3) 0.034 Uiso 1 1 d .
H2 H 0.778(3) 0.326(3) 0.667(3) 0.034 Uiso 1 1 d .
F1 F 0.37760(15) 0.18123(16) 0.79716(13) 0.0310(3) Uani 1 1 d .
F2 F 0.10619(15) 0.25163(17) 0.75715(15) 0.0365(4) Uani 1 1 d .
F3 F 0.00890(15) 0.34255(18) 0.53208(17) 0.0412(4) Uani 1 1 d .
F4 F 0.18867(16) 0.35473(18) 0.34879(14) 0.0384(4) Uani 1 1 d .
F5 F 0.45540(15) 0.27845(17) 0.38649(13) 0.0317(4) Uani 1 1 d .
F6 F 0.64563(16) 0.44315(15) 0.44224(13) 0.0311(3) Uani 1 1 d .
F7 F 0.8154(2) 0.50263(17) 0.24893(15) 0.0435(4) Uani 1 1 d .
F8 F 0.96707(17) 0.29437(18) 0.21182(14) 0.0394(4) Uani 1 1 d .
F9 F 0.94014(16) 0.02269(17) 0.37101(14) 0.0349(4) Uani 1 1 d .
F10 F 0.77218(16) -0.03982(15) 0.56058(13) 0.0305(3) Uani 1 1 d .
F11 F 0.39908(15) -0.05412(15) 0.67954(13) 0.0299(3) Uani 1 1 d .
F12 F 0.42609(16) -0.31381(15) 0.84865(14) 0.0348(4) Uani 1 1 d .
F13 F 0.64776(18) -0.40417(16) 0.99607(15) 0.0407(4) Uani 1 1 d .
F14 F 0.84631(16) -0.22609(17) 0.96437(15) 0.0397(4) Uani 1 1 d .
F15 F 0.82713(14) 0.03240(16) 0.78732(14) 0.0312(4) Uani 1 1 d .
C1 C 0.4320(2) 0.2264(2) 0.5941(2) 0.0230(5) Uani 1 1 d .
C2 C 0.3352(3) 0.2245(3) 0.6834(2) 0.0249(5) Uani 1 1 d .
C3 C 0.1949(3) 0.2609(3) 0.6656(2) 0.0270(5) Uani 1 1 d .
C4 C 0.1453(2) 0.3054(3) 0.5524(3) 0.0297(6) Uani 1 1 d .
C5 C 0.2363(3) 0.3123(3) 0.4604(2) 0.0276(5) Uani 1 1 d .
C6 C 0.3759(2) 0.2722(3) 0.4826(2) 0.0252(5) Uani 1 1 d .
C7 C 0.7013(2) 0.1990(3) 0.5143(2) 0.0233(5) Uani 1 1 d .
C8 C 0.7195(3) 0.3346(3) 0.4291(2) 0.0256(5) Uani 1 1 d .
C9 C 0.8054(3) 0.3691(3) 0.3280(2) 0.0292(6) Uani 1 1 d .
C10 C 0.8824(3) 0.2635(3) 0.3098(2) 0.0296(6) Uani 1 1 d .
C11 C 0.8689(2) 0.1269(3) 0.3898(2) 0.0274(5) Uani 1 1 d .
C12 C 0.7806(2) 0.0976(2) 0.4890(2) 0.0241(5) Uani 1 1 d .
C13 C 0.6081(2) 0.0063(2) 0.7294(2) 0.0236(5) Uani 1 1 d .
C14 C 0.5118(2) -0.0902(3) 0.7489(2) 0.0241(5) Uani 1 1 d .
C15 C 0.5238(3) -0.2267(3) 0.8355(2) 0.0272(5) Uani 1 1 d .
C16 C 0.6357(3) -0.2728(3) 0.9090(2) 0.0298(6) Uani 1 1 d .
C17 C 0.7354(3) -0.1831(3) 0.8928(2) 0.0297(6) Uani 1 1 d .
C18 C 0.7214(2) -0.0491(3) 0.8035(2) 0.0257(5) Uani 1 1 d .
C19 C 0.8365(3) 0.1006(3) 1.0906(2) 0.0359(6) Uani 1 1 d .
H19A H 0.8281 0.0111 1.1057 0.043 Uiso 1 1 calc R
H19B H 0.7629 0.1322 1.1229 0.043 Uiso 1 1 calc R
H19C H 0.9148 0.1061 1.1230 0.043 Uiso 1 1 calc R
C20 C 0.8603(3) 0.3742(3) 0.9234(3) 0.0402(7) Uani 1 1 d .
H20A H 0.8651 0.4366 0.8460 0.048 Uiso 1 1 calc R
H20B H 0.9380 0.3727 0.9600 0.048 Uiso 1 1 calc R
H20C H 0.7861 0.3988 0.9599 0.048 Uiso 1 1 calc R
B1 B 0.5949(3) 0.1693(3) 0.6294(2) 0.0227(5) Uani 1 1 d .
B2 B 0.6537(3) 0.2156(3) 0.8873(3) 0.0311(6) Uani 1 1 d .
H3 H 0.593(3) 0.294(3) 0.912(3) 0.034 Uiso 1 1 d .
H4 H 0.621(3) 0.106(3) 0.936(3) 0.034 Uiso 1 1 d .

loop_
_atom_site_aniso_label
_atom_site_aniso_U_11
_atom_site_aniso_U_22
_atom_site_aniso_U_33
_atom_site_aniso_U_23
_atom_site_aniso_U_13
_atom_site_aniso_U_12
S1 0.0230(3) 0.0352(3) 0.0255(3) -0.0131(3) -0.0012(2) -0.0029(2)
P1 0.0233(3) 0.0276(3) 0.0246(3) -0.0118(3) -0.0014(2) -0.0038(2)
F1 0.0264(7) 0.0417(9) 0.0240(7) -0.0133(7) 0.0001(6) -0.0028(6)
F2 0.0248(8) 0.0431(9) 0.0404(9) -0.0179(8) 0.0084(7) -0.0046(6)
F3 0.0188(7) 0.0466(10) 0.0552(11) -0.0189(9) -0.0088(7) 0.0022(7)
F4 0.0329(8) 0.0453(9) 0.0328(9) -0.0115(7) -0.0140(7) -0.0001(7)
F5 0.0278(8) 0.0437(9) 0.0242(7) -0.0149(7) -0.0018(6) -0.0023(6)
F6 0.0379(8) 0.0238(7) 0.0296(8) -0.0105(6) 0.0023(6) -0.0006(6)
F7 0.0630(11) 0.0303(8) 0.0321(9) -0.0079(7) 0.0121(8) -0.0163(8)
F8 0.0383(9) 0.0535(10) 0.0297(8) -0.0203(8) 0.0127(7) -0.0158(8)
F9 0.0306(8) 0.0417(9) 0.0365(9) -0.0228(7) 0.0026(6) 0.0042(7)
F10 0.0360(8) 0.0237(7) 0.0299(8) -0.0109(6) 0.0028(6) 0.0000(6)
F11 0.0278(8) 0.0298(8) 0.0321(8) -0.0116(6) -0.0070(6) -0.0062(6)
F12 0.0371(9) 0.0266(8) 0.0388(9) -0.0114(7) 0.0047(7) -0.0101(6)
F13 0.0472(10) 0.0262(8) 0.0350(9) -0.0020(7) 0.0016(7) 0.0029(7)
F14 0.0303(8) 0.0428(9) 0.0346(9) -0.0068(7) -0.0106(7) 0.0079(7)
F15 0.0198(7) 0.0349(8) 0.0363(8) -0.0122(7) -0.0042(6) -0.0026(6)
C1 0.0214(11) 0.0200(11) 0.0266(12) -0.0086(10) -0.0011(9) -0.0033(9)
C2 0.0245(12) 0.0254(12) 0.0236(12) -0.0087(10) -0.0027(9) -0.0037(9)
C3 0.0213(11) 0.0268(12) 0.0328(13) -0.0127(11) 0.0051(10) -0.0063(9)
C4 0.0176(11) 0.0256(12) 0.0430(15) -0.0115(11) -0.0056(10) -0.0008(9)
C5 0.0262(12) 0.0245(12) 0.0289(13) -0.0076(10) -0.0082(10) -0.0017(10)
C6 0.0242(12) 0.0260(12) 0.0247(12) -0.0100(10) -0.0021(9) -0.0028(9)
C7 0.0192(11) 0.0281(12) 0.0246(12) -0.0130(10) -0.0017(9) -0.0027(9)
C8 0.0258(12) 0.0252(12) 0.0276(13) -0.0129(10) -0.0012(10) -0.0017(9)
C9 0.0320(13) 0.0289(13) 0.0255(13) -0.0091(11) 0.0003(10) -0.0099(10)
C10 0.0269(12) 0.0419(15) 0.0218(12) -0.0144(11) 0.0053(10) -0.0117(11)
C11 0.0200(11) 0.0360(14) 0.0319(13) -0.0202(12) -0.0024(10) -0.0003(10)
C12 0.0212(11) 0.0253(12) 0.0256(12) -0.0100(10) -0.0022(9) -0.0035(9)
C13 0.0221(11) 0.0247(12) 0.0233(12) -0.0099(10) -0.0006(9) -0.0009(9)
C14 0.0213(11) 0.0280(12) 0.0237(12) -0.0120(10) -0.0016(9) 0.0004(9)
C15 0.0282(12) 0.0248(12) 0.0284(13) -0.0117(10) 0.0053(10) -0.0048(10)
C16 0.0353(14) 0.0211(12) 0.0241(12) -0.0029(10) 0.0013(11) 0.0037(10)
C17 0.0235(12) 0.0338(14) 0.0270(13) -0.0098(11) -0.0057(10) 0.0061(10)
C18 0.0205(11) 0.0296(13) 0.0267(12) -0.0121(10) 0.0008(9) -0.0021(9)
C19 0.0319(14) 0.0394(15) 0.0286(14) -0.0062(12) -0.0047(11) -0.0045(12)
C20 0.0354(15) 0.0331(15) 0.0456(17) -0.0087(13) -0.0161(13) -0.0029(12)
B1 0.0207(12) 0.0239(13) 0.0234(13) -0.0097(11) -0.0023(10) -0.0021(10)
B2 0.0246(14) 0.0420(17) 0.0283(15) -0.0157(14) -0.0027(12) -0.0052(12)

loop_
_atom_type_symbol
_atom_type_description
_atom_type_scat_dispersion_real
_atom_type_scat_dispersion_imag
_atom_type_scat_source
C C 0.0033 0.0016 'International Tables Vol C Tables 4.2.6.8 and 6.1.1.4'
H H 0.0000 0.0000 'International Tables Vol C Tables 4.2.6.8 and 6.1.1.4'
B B 0.0013 0.0007 'International Tables Vol C Tables 4.2.6.8 and 6.1.1.4'
F F 0.0171 0.0103 'International Tables Vol C Tables 4.2.6.8 and 6.1.1.4'
P P 0.1023 0.0942 'International Tables Vol C Tables 4.2.6.8 and 6.1.1.4'
S S 0.1246 0.1234 'International Tables Vol C Tables 4.2.6.8 and 6.1.1.4'

loop_
_geom_angle_atom_site_label_1
_geom_angle_atom_site_label_2
_geom_angle_atom_site_label_3
_geom_angle
C20 S1 C19 101.67(15)
C20 S1 B2 103.34(14)
C19 S1 B2 102.41(13)
B2 P1 B1 122.69(13)
B2 P1 H1 106.4(14)
B1 P1 H1 107.1(14)
B2 P1 H2 109.0(13)
B1 P1 H2 106.7(13)
H1 P1 H2 103.3(18)
C6 C1 C2 113.8(2)
C6 C1 B1 126.5(2)
C2 C1 B1 119.6(2)
F1 C2 C3 116.1(2)
F1 C2 C1 119.4(2)
C3 C2 C1 124.4(2)
F2 C3 C4 119.8(2)
F2 C3 C2 121.3(2)
C4 C3 C2 119.0(2)
F3 C4 C5 120.5(2)
F3 C4 C3 120.3(2)
C5 C4 C3 119.2(2)
F4 C5 C4 119.8(2)
F4 C5 C6 120.2(2)
C4 C5 C6 120.0(2)
F5 C6 C1 121.3(2)
F5 C6 C5 115.1(2)
C1 C6 C5 123.6(2)
C8 C7 C12 113.1(2)
C8 C7 B1 121.1(2)
C12 C7 B1 125.8(2)
F6 C8 C9 116.2(2)
F6 C8 C7 118.8(2)
C9 C8 C7 124.9(2)
F7 C9 C10 120.0(2)
F7 C9 C8 121.2(2)
C10 C9 C8 118.8(2)
F8 C10 C11 120.5(2)
F8 C10 C9 120.0(2)
C11 C10 C9 119.5(2)
F9 C11 C10 120.1(2)
F9 C11 C12 120.4(2)
C10 C11 C12 119.5(2)
F10 C12 C11 114.9(2)
F10 C12 C7 120.9(2)
C11 C12 C7 124.1(2)
C14 C13 C18 113.4(2)
C14 C13 B1 125.0(2)
C18 C13 B1 121.6(2)
F11 C14 C15 115.5(2)
F11 C14 C13 120.5(2)
C15 C14 C13 124.0(2)
F12 C15 C16 120.0(2)
F12 C15 C14 120.5(2)
C16 C15 C14 119.5(2)
F13 C16 C17 120.3(2)
F13 C16 C15 120.6(2)
C17 C16 C15 119.2(2)
F14 C17 C16 120.2(2)
F14 C17 C18 120.3(2)
C16 C17 C18 119.5(2)
F15 C18 C17 116.8(2)
F15 C18 C13 118.8(2)
C17 C18 C13 124.4(2)
S1 C19 H19A 109.5
S1 C19 H19B 109.5
H19A C19 H19B 109.5
S1 C19 H19C 109.5
H19A C19 H19C 109.5
H19B C19 H19C 109.5
S1 C20 H20A 109.5
S1 C20 H20B 109.5
H20A C20 H20B 109.5
S1 C20 H20C 109.5
H20A C20 H20C 109.5
H20B C20 H20C 109.5
C7 B1 C13 113.0(2)
C7 B1 C1 114.4(2)
C13 B1 C1 111.61(19)
C7 B1 P1 106.30(16)
C13 B1 P1 106.34(16)
C1 B1 P1 104.36(16)
S1 B2 P1 107.43(15)
S1 B2 H3 107.4(16)
P1 B2 H3 108.4(15)
S1 B2 H4 105.5(15)
P1 B2 H4 112.7(16)
H3 B2 H4 115(2)

loop_
_geom_bond_atom_site_label_1
_geom_bond_atom_site_label_2
_geom_bond_distance
S1 C20 1.783(3)
S1 C19 1.793(3)
S1 B2 1.940(3)
P1 B2 1.968(3)
P1 B1 2.049(3)
P1 H1 1.29(3)
P1 H2 1.34(3)
F1 C2 1.358(3)
F2 C3 1.350(3)
F3 C4 1.350(3)
F4 C5 1.353(3)
F5 C6 1.353(3)
F6 C8 1.362(3)
F7 C9 1.342(3)
F8 C10 1.352(3)
F9 C11 1.345(3)
F10 C12 1.351(3)
F11 C14 1.355(3)
F12 C15 1.347(3)
F13 C16 1.347(3)
F14 C17 1.352(3)
F15 C18 1.359(3)
C1 C6 1.380(3)
C1 C2 1.395(3)
C1 B1 1.650(3)
C2 C3 1.381(3)
C3 C4 1.374(4)
C4 C5 1.373(4)
C5 C6 1.386(3)
C7 C8 1.392(3)
C7 C12 1.396(3)
C7 B1 1.634(4)
C8 C9 1.384(4)
C9 C10 1.378(4)
C10 C11 1.375(4)
C11 C12 1.384(4)
C13 C14 1.391(3)
C13 C18 1.390(3)
C13 B1 1.638(4)
C14 C15 1.382(3)
C15 C16 1.374(4)
C16 C17 1.372(4)
C17 C18 1.377(4)
C19 H19A 0.9000
C19 H19B 0.9000
C19 H19C 0.9000
C20 H20A 0.9000
C20 H20B 0.9000
C20 H20C 0.9000
B2 H3 1.12(3)
B2 H4 1.13(3)

loop_
_geom_torsion_atom_site_label_1
_geom_torsion_atom_site_label_2
_geom_torsion_atom_site_label_3
_geom_torsion_atom_site_label_4
_geom_torsion
C6 C1 C2 F1 179.9(2)
B1 C1 C2 F1 2.8(3)
C6 C1 C2 C3 1.6(4)
B1 C1 C2 C3 -175.5(2)
F1 C2 C3 F2 -0.9(3)
C1 C2 C3 F2 177.5(2)
F1 C2 C3 C4 -179.9(2)
C1 C2 C3 C4 -1.5(4)
F2 C3 C4 F3 1.4(4)
C2 C3 C4 F3 -179.6(2)
F2 C3 C4 C5 -179.0(2)
C2 C3 C4 C5 0.1(4)
F3 C4 C5 F4 -0.9(4)
C3 C4 C5 F4 179.4(2)
F3 C4 C5 C6 -179.2(2)
C3 C4 C5 C6 1.1(4)
C2 C1 C6 F5 -179.0(2)
B1 C1 C6 F5 -2.2(4)
C2 C1 C6 C5 -0.3(4)
B1 C1 C6 C5 176.6(2)
F4 C5 C6 F5 -0.5(3)
C4 C5 C6 F5 177.8(2)
F4 C5 C6 C1 -179.3(2)
C4 C5 C6 C1 -1.0(4)
C12 C7 C8 F6 178.7(2)
B1 C7 C8 F6 -0.8(3)
C12 C7 C8 C9 0.6(4)
B1 C7 C8 C9 -178.8(2)
F6 C8 C9 F7 0.7(4)
C7 C8 C9 F7 178.8(2)
F6 C8 C9 C10 -179.8(2)
C7 C8 C9 C10 -1.7(4)
F7 C9 C10 F8 -0.5(4)
C8 C9 C10 F8 180.0(2)
F7 C9 C10 C11 -178.4(2)
C8 C9 C10 C11 2.1(4)
F8 C10 C11 F9 0.0(4)
C9 C10 C11 F9 177.9(2)
F8 C10 C11 C12 -179.4(2)
C9 C10 C11 C12 -1.5(4)
F9 C11 C12 F10 -0.9(3)
C10 C11 C12 F10 178.5(2)
F9 C11 C12 C7 -178.9(2)
C10 C11 C12 C7 0.5(4)
C8 C7 C12 F10 -177.9(2)
B1 C7 C12 F10 1.5(4)
C8 C7 C12 C11 0.0(4)
B1 C7 C12 C11 179.4(2)
C18 C13 C14 F11 -176.6(2)
B1 C13 C14 F11 2.7(4)
C18 C13 C14 C15 2.0(4)
B1 C13 C14 C15 -178.7(2)
F11 C14 C15 F12 -1.3(3)
C13 C14 C15 F12 -179.9(2)
F11 C14 C15 C16 179.3(2)
C13 C14 C15 C16 0.6(4)
F12 C15 C16 F13 -1.2(4)
C14 C15 C16 F13 178.3(2)
F12 C15 C16 C17 178.9(2)
C14 C15 C16 C17 -1.7(4)
F13 C16 C17 F14 -0.1(4)
C15 C16 C17 F14 179.8(2)
F13 C16 C17 C18 -179.9(2)
C15 C16 C17 C18 0.0(4)
F14 C17 C18 F15 3.8(4)
C16 C17 C18 F15 -176.4(2)
F14 C17 C18 C13 -176.9(2)
C16 C17 C18 C13 2.9(4)
C14 C13 C18 F15 175.5(2)
B1 C13 C18 F15 -3.8(4)
C14 C13 C18 C17 -3.8(4)
B1 C13 C18 C17 176.9(2)
C8 C7 B1 C13 -170.5(2)
C12 C7 B1 C13 10.1(3)
C8 C7 B1 C1 60.4(3)
C12 C7 B1 C1 -119.0(3)
C8 C7 B1 P1 -54.2(3)
C12 C7 B1 P1 126.4(2)
C14 C13 B1 C7 -106.4(3)
C18 C13 B1 C7 72.9(3)
C14 C13 B1 C1 24.1(3)
C18 C13 B1 C1 -156.6(2)
C14 C13 B1 P1 137.3(2)
C18 C13 B1 P1 -43.4(3)
C6 C1 B1 C7 12.1(3)
C2 C1 B1 C7 -171.2(2)
C6 C1 B1 C13 -117.8(3)
C2 C1 B1 C13 58.9(3)
C6 C1 B1 P1 127.8(2)
C2 C1 B1 P1 -55.5(2)
B2 P1 B1 C7 -140.53(17)
B2 P1 B1 C13 -19.9(2)
B2 P1 B1 C1 98.24(18)
C20 S1 B2 P1 88.87(18)
C19 S1 B2 P1 -165.77(15)
B1 P1 B2 S1 116.84(15)
